data_7026427
loop_
_publ_author_name
'Panda, Manas K.'
'Kaur, Sukhdeep'
'Reddy, Annapureddy Rajasekhar'
'Shaikh, Mobin M.'
'Butcher, Ray J.'
'Gupta, Virendrakumar'
'Ghosh, Prasenjit'

_publ_section_title
;
 Titanium isopropoxide complexes of a series of sterically demanding
 aryloxo based [N2O2]2- ligands as precatalysts for ethylene
 polymerization.
;
_journal_issue 45
_journal_name_full 'Dalton transactions (Cambridge, England : 2003)'
_journal_page_first 11060
_journal_page_last 11068
_journal_paper_doi 10.1039/c0dt00407c
_journal_volume 39
_journal_year 2010
_chemical_formula_sum 'C55 H71 Cl2 N2 O4 Ti'
_chemical_formula_weight 942.94
_chemical_name_systematic
;
?
;
_space_group_IT_number 2
_symmetry_cell_setting triclinic
_symmetry_space_group_name_Hall '-P 1'
_symmetry_space_group_name_H-M 'P -1'
_atom_sites_solution_hydrogens geom
_atom_sites_solution_primary direct
_atom_sites_solution_secondary difmap
_audit_creation_method SHELXL-97
_cell_angle_alpha 95.17(3)
_cell_angle_beta 102.22(3)
_cell_angle_gamma 110.10(3)
_cell_formula_units_Z 2
_cell_length_a 12.046(4)
_cell_length_b 13.411(5)
_cell_length_c 17.802(6)
_cell_measurement_reflns_used 1498
_cell_measurement_temperature 150(2)
_cell_measurement_theta_max 29.0113
_cell_measurement_theta_min 2.9483
_cell_volume 2597.7(17)
_computing_cell_refinement 'CrysAlis RED, Oxford Diffraction Ltd.,'
_computing_data_collection 'CrysAlis CCD, Oxford Diffraction Ltd.,'
_computing_data_reduction 'CrysAlis RED, Oxford Diffraction Ltd.,'
_computing_molecular_graphics Ortep3
_computing_publication_material Shelx97
_computing_structure_refinement 'SHELXL-97 (Sheldrick, 1997)'
_computing_structure_solution 'SHELXS-97 (Sheldrick, 1997)'
_diffrn_ambient_temperature 150(2)
_diffrn_detector_area_resol_mean 15.9948
_diffrn_measured_fraction_theta_full 0.996
_diffrn_measured_fraction_theta_max 0.996
_diffrn_measurement_device_type 'OXFORD DIFFRACTION XCALIBUR-S'
_diffrn_measurement_method \w/q-scan
_diffrn_radiation_monochromator graphite
_diffrn_radiation_source 'Enhance (Mo) X-ray Source'
_diffrn_radiation_type MoK\a
_diffrn_radiation_wavelength 0.71073
_diffrn_reflns_av_R_equivalents 0.1056
_diffrn_reflns_av_sigmaI/netI 0.2319
_diffrn_reflns_limit_h_max 14
_diffrn_reflns_limit_h_min -14
_diffrn_reflns_limit_k_max 15
_diffrn_reflns_limit_k_min -15
_diffrn_reflns_limit_l_max 21
_diffrn_reflns_limit_l_min -21
_diffrn_reflns_number 18346
_diffrn_reflns_theta_full 25.00
_diffrn_reflns_theta_max 25.00
_diffrn_reflns_theta_min 3.12
_exptl_absorpt_coefficient_mu 0.313
_exptl_absorpt_correction_T_max 0.9546
_exptl_absorpt_correction_T_min 0.9315
_exptl_absorpt_correction_type multi-scan
_exptl_absorpt_process_details
;
CrysAlis RED, Oxford Diffraction Ltd.,
Version 1.171.32.15 (release 10-01-2008 CrysAlis171 .NET)
(compiled Jan 10 2008,16:37:18)
Empirical absorption correction using spherical harmonics,
implemented in SCALE3 ABSPACK scaling algorithm.
;
_exptl_crystal_colour yellow
_exptl_crystal_density_diffrn 1.205
_exptl_crystal_density_method 'not measured'
_exptl_crystal_description block
_exptl_crystal_F_000 1006
_exptl_crystal_size_max 0.23
_exptl_crystal_size_mid 0.18
_exptl_crystal_size_min 0.15
_refine_diff_density_max 0.694
_refine_diff_density_min -0.476
_refine_diff_density_rms 0.071
_refine_ls_extinction_method none
_refine_ls_goodness_of_fit_ref 0.988
_refine_ls_hydrogen_treatment riding
_refine_ls_matrix_type full
_refine_ls_number_parameters 589
_refine_ls_number_reflns 9114
_refine_ls_number_restraints 0
_refine_ls_restrained_S_all 0.988
_refine_ls_R_factor_all 0.2158
_refine_ls_R_factor_gt 0.0918
_refine_ls_shift/su_max 0.000
_refine_ls_shift/su_mean 0.000
_refine_ls_structure_factor_coef Fsqd
_refine_ls_weighting_details 'calc w=1/[\s^2^(Fo^2^)+(0.0508P)^2^+0.0000P] where P=(Fo^2^+2Fc^2^)/3'
_refine_ls_weighting_scheme calc
_refine_ls_wR_factor_gt 0.1424
_refine_ls_wR_factor_ref 0.1803
_reflns_number_gt 4175
_reflns_number_total 9114
_reflns_threshold_expression >2sigma(I)
_cod_data_source_file c0dt00407c.txt
_cod_data_source_block pg232
_cod_depositor_comments
;
The following automatic conversions were performed:

'_symmetry_cell_setting' value 'Triclinic' changed to 'triclinic'
according to /home/saulius/struct/CIF-dictionaries/cif_core.dic
dictionary named 'cif_core.dic' version 2.4.2 from 2011-04-26.

Automatic conversion script
Id: cif_fix_values 1891 2012-01-12 08:04:46Z andrius 
;
_cod_original_cell_volume 2597.8(15)
_cod_database_code 7026427

loop_
_symmetry_equiv_pos_as_xyz
'x, y, z'
'-x, -y, -z'

loop_
_atom_site_label
_atom_site_type_symbol
_atom_site_fract_x
_atom_site_fract_y
_atom_site_fract_z
_atom_site_U_iso_or_equiv
_atom_site_adp_type
_atom_site_occupancy
_atom_site_symmetry_multiplicity
_atom_site_calc_flag
_atom_site_refinement_flags
Ti1 Ti 0.79104(9) 0.18710(9) 0.77824(6) 0.0236(3) Uani 1 1 d .
Cl1 Cl 0.67273(16) 0.80376(15) 0.93246(13) 0.0714(7) Uani 1 1 d .
Cl2 Cl 0.7369(2) 0.40117(17) 0.30472(10) 0.0685(7) Uani 1 1 d .
O1 O 0.9545(3) 0.2701(3) 0.7776(2) 0.0251(10) Uani 1 1 d .
O2 O 0.6231(3) 0.1385(3) 0.7745(2) 0.0222(10) Uani 1 1 d .
O3 O 0.8336(3) 0.1724(3) 0.8793(2) 0.0311(11) Uani 1 1 d .
O4 O 0.7874(3) 0.0683(3) 0.7208(2) 0.0316(11) Uani 1 1 d .
N1 N 0.7967(4) 0.3639(4) 0.8139(3) 0.0216(12) Uani 1 1 d .
N2 N 0.7151(4) 0.2359(4) 0.6573(2) 0.0237(12) Uani 1 1 d .
C1 C 1.0489(5) 0.3614(5) 0.8107(3) 0.0224(15) Uani 1 1 d .
C2 C 1.1680(5) 0.3788(5) 0.8030(3) 0.0229(15) Uani 1 1 d .
C3 C 1.2595(5) 0.4771(5) 0.8382(3) 0.0246(15) Uani 1 1 d .
H3 H 1.3403 0.4875 0.8351 0.029 Uiso 1 1 calc R
C4 C 1.2416(5) 0.5623(5) 0.8781(3) 0.0264(16) Uani 1 1 d .
C5 C 1.1255(5) 0.5425(5) 0.8849(3) 0.0272(16) Uani 1 1 d .
H5 H 1.1094 0.5989 0.9111 0.033 Uiso 1 1 calc R
C6 C 1.0294(5) 0.4432(5) 0.8552(3) 0.0203(14) Uani 1 1 d .
C7 C 1.1952(5) 0.2897(5) 0.7583(4) 0.0298(16) Uani 1 1 d .
C8 C 1.1193(5) 0.2576(5) 0.6719(3) 0.0402(18) Uani 1 1 d .
H8A H 1.1307 0.3226 0.6484 0.060 Uiso 1 1 calc R
H8B H 1.0325 0.2212 0.6694 0.060 Uiso 1 1 calc R
H8C H 1.1469 0.2088 0.6431 0.060 Uiso 1 1 calc R
C9 C 1.1596(5) 0.1885(5) 0.7951(4) 0.0372(18) Uani 1 1 d .
H9A H 1.1750 0.1314 0.7657 0.056 Uiso 1 1 calc R
H9B H 1.0725 0.1643 0.7938 0.056 Uiso 1 1 calc R
H9C H 1.2085 0.2050 0.8494 0.056 Uiso 1 1 calc R
C10 C 1.3280(5) 0.3222(5) 0.7590(4) 0.0402(18) Uani 1 1 d .
H10A H 1.3780 0.3414 0.8131 0.060 Uiso 1 1 calc R
H10B H 1.3519 0.3845 0.7328 0.060 Uiso 1 1 calc R
H10C H 1.3406 0.2619 0.7316 0.060 Uiso 1 1 calc R
C11 C 1.3454(5) 0.6698(5) 0.9128(4) 0.0427(19) Uani 1 1 d .
H11A H 1.4047 0.6604 0.9557 0.064 Uiso 1 1 calc R
H11B H 1.3127 0.7214 0.9325 0.064 Uiso 1 1 calc R
H11C H 1.3858 0.6971 0.8724 0.064 Uiso 1 1 calc R
C12 C 0.9108(5) 0.4265(5) 0.8762(3) 0.0255(15) Uani 1 1 d .
H12A H 0.9099 0.3892 0.9217 0.031 Uiso 1 1 calc R
H12B H 0.9089 0.4982 0.8930 0.031 Uiso 1 1 calc R
C13 C 0.6918(5) 0.3663(5) 0.8465(3) 0.0294(16) Uani 1 1 d .
H13A H 0.6148 0.3193 0.8079 0.035 Uiso 1 1 calc R
H13B H 0.6964 0.3333 0.8941 0.035 Uiso 1 1 calc R
C14 C 0.6824(5) 0.4737(5) 0.8673(3) 0.0257(15) Uani 1 1 d .
C15 C 0.7346(5) 0.5321(5) 0.9433(3) 0.0354(18) Uani 1 1 d .
H15 H 0.7745 0.5027 0.9820 0.042 Uiso 1 1 calc R
C16 C 0.7291(5) 0.6324(6) 0.9632(4) 0.042(2) Uani 1 1 d .
H16 H 0.7647 0.6711 1.0152 0.051 Uiso 1 1 calc R
C17 C 0.6720(6) 0.6751(6) 0.9073(4) 0.0418(19) Uani 1 1 d .
C18 C 0.6189(5) 0.6185(6) 0.8330(4) 0.0400(19) Uani 1 1 d .
H18 H 0.5786 0.6484 0.7948 0.048 Uiso 1 1 calc R
C19 C 0.6232(5) 0.5181(5) 0.8127(3) 0.0314(17) Uani 1 1 d .
H19 H 0.5851 0.4794 0.7608 0.038 Uiso 1 1 calc R
C20 C 0.7963(5) 0.4133(5) 0.7431(3) 0.0292(16) Uani 1 1 d .
H20A H 0.8765 0.4297 0.7310 0.035 Uiso 1 1 calc R
H20B H 0.7834 0.4819 0.7526 0.035 Uiso 1 1 calc R
C21 C 0.6951(5) 0.3372(5) 0.6740(3) 0.0238(15) Uani 1 1 d .
H21A H 0.6148 0.3212 0.6860 0.029 Uiso 1 1 calc R
H21B H 0.6941 0.3724 0.6275 0.029 Uiso 1 1 calc R
C22 C 0.8098(5) 0.2487(5) 0.6122(3) 0.0263(16) Uani 1 1 d .
H22A H 0.8888 0.3010 0.6458 0.032 Uiso 1 1 calc R
H22B H 0.8192 0.1785 0.6031 0.032 Uiso 1 1 calc R
C23 C 0.7880(5) 0.2851(5) 0.5351(3) 0.0224(15) Uani 1 1 d .
C24 C 0.8415(5) 0.3932(5) 0.5315(4) 0.0338(17) Uani 1 1 d .
H24 H 0.8900 0.4434 0.5779 0.041 Uiso 1 1 calc R
C25 C 0.8252(6) 0.4291(6) 0.4609(4) 0.0406(18) Uani 1 1 d .
H25 H 0.8617 0.5037 0.4593 0.049 Uiso 1 1 calc R
C26 C 0.7563(6) 0.3570(6) 0.3930(4) 0.0390(18) Uani 1 1 d .
C27 C 0.7031(6) 0.2493(6) 0.3951(4) 0.0394(19) Uani 1 1 d .
H27 H 0.6550 0.1994 0.3485 0.047 Uiso 1 1 calc R
C28 C 0.7204(5) 0.2142(5) 0.4659(3) 0.0296(16) Uani 1 1 d .
H28 H 0.6848 0.1393 0.4670 0.035 Uiso 1 1 calc R
C29 C 0.5992(5) 0.1494(5) 0.6097(3) 0.0280(16) Uani 1 1 d .
H29A H 0.6181 0.0856 0.5941 0.034 Uiso 1 1 calc R
H29B H 0.5713 0.1748 0.5612 0.034 Uiso 1 1 calc R
C30 C 0.4931(5) 0.1130(4) 0.6472(3) 0.0232(15) Uani 1 1 d .
C31 C 0.3762(5) 0.0807(5) 0.5992(3) 0.0262(16) Uani 1 1 d .
H31 H 0.3661 0.0938 0.5471 0.031 Uiso 1 1 calc R
C32 C 0.2729(5) 0.0295(5) 0.6245(3) 0.0276(16) Uani 1 1 d .
C33 C 0.2947(5) 0.0134(4) 0.7005(3) 0.0222(15) Uani 1 1 d .
H33 H 0.2256 -0.0246 0.7182 0.027 Uiso 1 1 calc R
C34 C 0.4090(5) 0.0478(4) 0.7538(3) 0.0224(15) Uani 1 1 d .
C35 C 0.5116(5) 0.1017(4) 0.7259(3) 0.0221(15) Uani 1 1 d .
C36 C 0.4267(5) 0.0250(5) 0.8386(3) 0.0249(15) Uani 1 1 d .
C37 C 0.3043(5) -0.0382(5) 0.8549(3) 0.0381(17) Uani 1 1 d .
H37A H 0.2552 0.0069 0.8537 0.057 Uiso 1 1 calc R
H37B H 0.3193 -0.0586 0.9065 0.057 Uiso 1 1 calc R
H37C H 0.2601 -0.1033 0.8150 0.057 Uiso 1 1 calc R
C38 C 0.5052(6) -0.0440(5) 0.8513(4) 0.0392(18) Uani 1 1 d .
H38A H 0.5047 -0.0682 0.9016 0.059 Uiso 1 1 calc R
H38B H 0.5895 -0.0011 0.8512 0.059 Uiso 1 1 calc R
H38C H 0.4718 -0.1070 0.8092 0.059 Uiso 1 1 calc R
C39 C 0.4891(5) 0.1295(5) 0.8991(3) 0.0373(18) Uani 1 1 d .
H39A H 0.4452 0.1781 0.8879 0.056 Uiso 1 1 calc R
H39B H 0.5740 0.1645 0.8967 0.056 Uiso 1 1 calc R
H39C H 0.4880 0.1126 0.9515 0.056 Uiso 1 1 calc R
C40 C 0.1465(5) -0.0103(5) 0.5701(3) 0.0401(19) Uani 1 1 d .
H40A H 0.1344 -0.0741 0.5331 0.060 Uiso 1 1 calc R
H40B H 0.1371 0.0466 0.5413 0.060 Uiso 1 1 calc R
H40C H 0.0855 -0.0291 0.6005 0.060 Uiso 1 1 calc R
C41 C 0.9385(6) 0.1681(5) 0.9308(3) 0.0349(17) Uani 1 1 d .
H41 H 1.0125 0.2256 0.9236 0.042 Uiso 1 1 calc R
C42 C 0.9494(6) 0.0596(5) 0.9115(4) 0.0465(19) Uani 1 1 d .
H42A H 0.8778 0.0021 0.9185 0.070 Uiso 1 1 calc R
H42B H 1.0238 0.0589 0.9464 0.070 Uiso 1 1 calc R
H42C H 0.9535 0.0480 0.8572 0.070 Uiso 1 1 calc R
C43 C 0.9335(7) 0.1904(6) 1.0144(4) 0.062(2) Uani 1 1 d .
H43A H 0.9327 0.2629 1.0261 0.093 Uiso 1 1 calc R
H43B H 1.0055 0.1857 1.0494 0.093 Uiso 1 1 calc R
H43C H 0.8591 0.1370 1.0219 0.093 Uiso 1 1 calc R
C48 C 0.4488(9) 0.5092(12) 0.5614(6) 0.105(5) Uani 1 1 d .
H48 H 0.4132 0.5152 0.6036 0.127 Uiso 1 1 calc R
C47 C 0.4676(9) 0.4181(10) 0.5399(6) 0.109(4) Uani 1 1 d .
H47 H 0.4455 0.3604 0.5680 0.131 Uiso 1 1 calc R
C49 C 0.4823(9) 0.5933(9) 0.5210(7) 0.099(5) Uani 1 1 d .
H49 H 0.4707 0.6583 0.5353 0.119 Uiso 1 1 calc R
C44 C 0.7670(6) -0.0414(5) 0.6995(4) 0.047(2) Uani 1 1 d .
H44 H 0.7980 -0.0652 0.7486 0.056 Uiso 1 1 calc R
C45 C 0.8435(8) -0.0534(6) 0.6470(5) 0.089(3) Uani 1 1 d .
H45A H 0.8186 -0.0287 0.5984 0.134 Uiso 1 1 calc R
H45B H 0.8329 -0.1294 0.6354 0.134 Uiso 1 1 calc R
H45C H 0.9297 -0.0100 0.6726 0.134 Uiso 1 1 calc R
C46 C 0.6385(6) -0.1101(6) 0.6705(5) 0.083(3) Uani 1 1 d .
H46A H 0.5943 -0.0989 0.7088 0.125 Uiso 1 1 calc R
H46B H 0.6304 -0.1858 0.6621 0.125 Uiso 1 1 calc R
H46C H 0.6042 -0.0919 0.6210 0.125 Uiso 1 1 calc R
C111 C 0.8708(8) 0.7129(6) 0.7488(5) 0.065(2) Uani 1 1 d .
H111 H 0.8397 0.7216 0.7928 0.078 Uiso 1 1 calc R
C222 C 0.9929(7) 0.7461(6) 0.7578(5) 0.064(2) Uani 1 1 d .
H222 H 1.0483 0.7778 0.8078 0.076 Uiso 1 1 calc R
C333 C 1.0353(7) 0.7333(6) 0.6936(5) 0.069(3) Uani 1 1 d .
H333 H 1.1209 0.7553 0.6993 0.082 Uiso 1 1 calc R
C444 C 0.9574(8) 0.6900(6) 0.6225(5) 0.072(3) Uani 1 1 d .
H444 H 0.9888 0.6849 0.5782 0.086 Uiso 1 1 calc R
C555 C 0.8328(8) 0.6529(6) 0.6131(5) 0.063(3) Uani 1 1 d .
H555 H 0.7773 0.6186 0.5636 0.076 Uiso 1 1 calc R
C666 C 0.7920(7) 0.6672(6) 0.6771(5) 0.064(2) Uani 1 1 d .
H666 H 0.7064 0.6446 0.6718 0.077 Uiso 1 1 calc R

loop_
_atom_site_aniso_label
_atom_site_aniso_U_11
_atom_site_aniso_U_22
_atom_site_aniso_U_33
_atom_site_aniso_U_23
_atom_site_aniso_U_13
_atom_site_aniso_U_12
Ti1 0.0202(6) 0.0284(7) 0.0240(6) 0.0072(5) 0.0050(5) 0.0109(5)
Cl1 0.0474(13) 0.0396(13) 0.136(2) 0.0041(12) 0.0378(12) 0.0218(10)
Cl2 0.1081(18) 0.0856(17) 0.0342(11) 0.0348(11) 0.0252(11) 0.0535(14)
O1 0.016(2) 0.032(3) 0.030(2) 0.005(2) 0.0025(18) 0.015(2)
O2 0.018(2) 0.020(2) 0.024(2) 0.0061(18) 0.0033(18) 0.0032(18)
O3 0.018(2) 0.037(3) 0.034(3) 0.008(2) -0.0026(19) 0.010(2)
O4 0.025(2) 0.040(3) 0.033(3) 0.011(2) 0.0072(19) 0.014(2)
N1 0.020(3) 0.031(3) 0.021(3) 0.014(2) 0.008(2) 0.015(2)
N2 0.020(3) 0.034(3) 0.021(3) 0.003(2) 0.010(2) 0.012(2)
C1 0.017(4) 0.032(4) 0.016(3) 0.005(3) 0.001(3) 0.008(3)
C2 0.020(4) 0.031(4) 0.019(3) 0.014(3) 0.005(3) 0.010(3)
C3 0.013(3) 0.036(4) 0.023(3) 0.012(3) 0.006(3) 0.004(3)
C4 0.016(4) 0.035(4) 0.022(4) 0.004(3) 0.001(3) 0.004(3)
C5 0.035(4) 0.041(4) 0.012(3) 0.009(3) 0.007(3) 0.021(3)
C6 0.018(3) 0.030(4) 0.011(3) 0.009(3) 0.001(3) 0.007(3)
C7 0.016(4) 0.030(4) 0.043(4) 0.011(3) 0.010(3) 0.005(3)
C8 0.031(4) 0.040(5) 0.052(5) 0.001(4) 0.011(3) 0.018(3)
C9 0.039(4) 0.030(4) 0.052(4) 0.002(4) 0.019(3) 0.021(3)
C10 0.029(4) 0.038(5) 0.056(5) 0.008(4) 0.018(3) 0.011(3)
C11 0.028(4) 0.039(5) 0.048(4) -0.003(4) 0.011(3) -0.001(3)
C12 0.033(4) 0.026(4) 0.020(3) 0.002(3) 0.011(3) 0.012(3)
C13 0.029(4) 0.041(4) 0.026(4) 0.012(3) 0.013(3) 0.018(3)
C14 0.015(3) 0.038(4) 0.027(4) 0.009(3) 0.014(3) 0.008(3)
C15 0.039(4) 0.048(5) 0.031(4) 0.010(4) 0.014(3) 0.027(4)
C16 0.027(4) 0.059(5) 0.040(4) -0.010(4) 0.008(3) 0.019(4)
C17 0.030(4) 0.051(5) 0.059(5) 0.015(4) 0.024(4) 0.023(4)
C18 0.032(4) 0.066(5) 0.041(5) 0.025(4) 0.015(3) 0.034(4)
C19 0.024(4) 0.055(5) 0.027(4) 0.013(3) 0.011(3) 0.026(4)
C20 0.027(4) 0.036(4) 0.039(4) 0.015(3) 0.023(3) 0.018(3)
C21 0.024(4) 0.042(4) 0.019(3) 0.018(3) 0.017(3) 0.019(3)
C22 0.029(4) 0.033(4) 0.022(4) 0.003(3) 0.009(3) 0.017(3)
C23 0.024(4) 0.029(4) 0.019(3) 0.005(3) 0.011(3) 0.013(3)
C24 0.037(4) 0.039(5) 0.030(4) 0.004(3) 0.018(3) 0.013(3)
C25 0.052(5) 0.040(5) 0.038(4) 0.011(4) 0.023(4) 0.019(4)
C26 0.057(5) 0.052(5) 0.024(4) 0.015(4) 0.021(3) 0.032(4)
C27 0.035(4) 0.065(6) 0.020(4) -0.003(4) 0.004(3) 0.027(4)
C28 0.031(4) 0.035(4) 0.028(4) 0.010(3) 0.014(3) 0.013(3)
C29 0.029(4) 0.046(4) 0.018(3) 0.006(3) 0.010(3) 0.021(3)
C30 0.020(4) 0.025(4) 0.025(4) 0.003(3) 0.005(3) 0.009(3)
C31 0.033(4) 0.030(4) 0.020(3) 0.005(3) 0.004(3) 0.018(3)
C32 0.023(4) 0.036(4) 0.025(4) 0.003(3) 0.006(3) 0.012(3)
C33 0.020(4) 0.018(4) 0.031(4) -0.001(3) 0.014(3) 0.006(3)
C34 0.021(4) 0.022(4) 0.026(4) 0.003(3) 0.005(3) 0.011(3)
C35 0.018(4) 0.014(4) 0.029(4) -0.005(3) 0.001(3) 0.005(3)
C36 0.022(4) 0.029(4) 0.021(3) 0.002(3) 0.011(3) 0.003(3)
C37 0.036(4) 0.048(5) 0.039(4) 0.028(3) 0.020(3) 0.016(4)
C38 0.046(4) 0.044(5) 0.042(4) 0.024(3) 0.023(3) 0.023(4)
C39 0.043(4) 0.054(5) 0.025(4) 0.017(3) 0.019(3) 0.022(4)
C40 0.031(4) 0.057(5) 0.032(4) -0.001(4) 0.007(3) 0.019(4)
C41 0.034(4) 0.035(4) 0.033(4) 0.007(3) 0.006(3) 0.010(3)
C42 0.052(5) 0.059(5) 0.039(4) 0.024(4) 0.012(3) 0.030(4)
C43 0.083(6) 0.081(6) 0.035(5) 0.016(4) 0.009(4) 0.049(5)
C48 0.097(9) 0.167(13) 0.073(8) -0.014(8) -0.019(6) 0.107(10)
C47 0.084(8) 0.165(12) 0.085(8) -0.018(7) -0.021(6) 0.089(8)
C49 0.081(8) 0.102(10) 0.098(9) -0.042(8) -0.049(7) 0.071(8)
C44 0.045(5) 0.035(5) 0.059(5) -0.003(4) 0.016(4) 0.015(4)
C45 0.108(7) 0.048(6) 0.117(8) -0.009(5) 0.071(6) 0.015(5)
C46 0.051(6) 0.043(6) 0.144(8) -0.014(5) 0.035(5) 0.004(4)
C111 0.060(6) 0.058(6) 0.081(7) 0.030(5) 0.035(5) 0.013(5)
C222 0.036(5) 0.076(7) 0.059(6) 0.004(5) 0.013(4) -0.002(4)
C333 0.047(5) 0.075(7) 0.068(6) -0.019(5) 0.017(5) 0.010(4)
C444 0.076(7) 0.070(7) 0.064(6) -0.017(5) 0.020(5) 0.026(5)
C555 0.070(7) 0.041(5) 0.063(6) -0.012(4) -0.012(5) 0.025(5)
C666 0.053(6) 0.061(6) 0.078(7) 0.013(5) 0.007(5) 0.026(5)

loop_
_atom_type_symbol
_atom_type_description
_atom_type_scat_dispersion_real
_atom_type_scat_dispersion_imag
_atom_type_scat_source
C C 0.0033 0.0016 'International Tables Vol C Tables 4.2.6.8 and 6.1.1.4'
H H 0.0000 0.0000 'International Tables Vol C Tables 4.2.6.8 and 6.1.1.4'
N N 0.0061 0.0033 'International Tables Vol C Tables 4.2.6.8 and 6.1.1.4'
O O 0.0106 0.0060 'International Tables Vol C Tables 4.2.6.8 and 6.1.1.4'
Cl Cl 0.1484 0.1585 'International Tables Vol C Tables 4.2.6.8 and 6.1.1.4'
Ti Ti 0.2776 0.4457 'International Tables Vol C Tables 4.2.6.8 and 6.1.1.4'

loop_
_geom_angle_atom_site_label_1
_geom_angle_atom_site_label_2
_geom_angle_atom_site_label_3
_geom_angle
_geom_angle_site_symmetry_1
_geom_angle_site_symmetry_3
O4 Ti1 O3 106.09(18) . .
O4 Ti1 O2 97.30(16) . .
O3 Ti1 O2 92.86(17) . .
O4 Ti1 O1 93.79(17) . .
O3 Ti1 O1 93.72(17) . .
O2 Ti1 O1 165.01(16) . .
O4 Ti1 N1 160.92(18) . .
O3 Ti1 N1 92.29(16) . .
O2 Ti1 N1 86.62(15) . .
O1 Ti1 N1 79.68(16) . .
O4 Ti1 N2 86.79(17) . .
O3 Ti1 N2 166.17(16) . .
O2 Ti1 N2 80.26(16) . .
O1 Ti1 N2 90.35(17) . .
N1 Ti1 N2 75.43(15) . .
C1 O1 Ti1 143.3(3) . .
C35 O2 Ti1 143.3(4) . .
C41 O3 Ti1 136.1(4) . .
C44 O4 Ti1 157.7(4) . .
C20 N1 C12 110.3(4) . .
C20 N1 C13 110.6(4) . .
C12 N1 C13 106.5(4) . .
C20 N1 Ti1 106.8(3) . .
C12 N1 Ti1 109.2(3) . .
C13 N1 Ti1 113.5(3) . .
C21 N2 C29 110.2(4) . .
C21 N2 C22 111.7(5) . .
C29 N2 C22 107.6(4) . .
C21 N2 Ti1 108.9(3) . .
C29 N2 Ti1 111.7(4) . .
C22 N2 Ti1 106.8(3) . .
O1 C1 C6 118.9(5) . .
O1 C1 C2 122.2(5) . .
C6 C1 C2 118.9(5) . .
C3 C2 C1 117.8(5) . .
C3 C2 C7 121.3(5) . .
C1 C2 C7 120.8(5) . .
C2 C3 C4 124.6(5) . .
C2 C3 H3 117.7 . .
C4 C3 H3 117.7 . .
C5 C4 C3 116.0(5) . .
C5 C4 C11 122.1(5) . .
C3 C4 C11 121.9(5) . .
C4 C5 C6 122.9(5) . .
C4 C5 H5 118.5 . .
C6 C5 H5 118.5 . .
C5 C6 C1 119.4(5) . .
C5 C6 C12 117.8(5) . .
C1 C6 C12 122.7(5) . .
C10 C7 C9 107.8(5) . .
C10 C7 C2 112.9(5) . .
C9 C7 C2 109.6(5) . .
C10 C7 C8 107.8(5) . .
C9 C7 C8 107.2(5) . .
C2 C7 C8 111.3(5) . .
C7 C8 H8A 109.5 . .
C7 C8 H8B 109.5 . .
H8A C8 H8B 109.5 . .
C7 C8 H8C 109.5 . .
H8A C8 H8C 109.5 . .
H8B C8 H8C 109.5 . .
C7 C9 H9A 109.5 . .
C7 C9 H9B 109.5 . .
H9A C9 H9B 109.5 . .
C7 C9 H9C 109.5 . .
H9A C9 H9C 109.5 . .
H9B C9 H9C 109.5 . .
C7 C10 H10A 109.5 . .
C7 C10 H10B 109.5 . .
H10A C10 H10B 109.5 . .
C7 C10 H10C 109.5 . .
H10A C10 H10C 109.5 . .
H10B C10 H10C 109.5 . .
C4 C11 H11A 109.5 . .
C4 C11 H11B 109.5 . .
H11A C11 H11B 109.5 . .
C4 C11 H11C 109.5 . .
H11A C11 H11C 109.5 . .
H11B C11 H11C 109.5 . .
N1 C12 C6 116.5(4) . .
N1 C12 H12A 108.2 . .
C6 C12 H12A 108.2 . .
N1 C12 H12B 108.2 . .
C6 C12 H12B 108.2 . .
H12A C12 H12B 107.3 . .
C14 C13 N1 118.1(5) . .
C14 C13 H13A 107.8 . .
N1 C13 H13A 107.8 . .
C14 C13 H13B 107.8 . .
N1 C13 H13B 107.8 . .
H13A C13 H13B 107.1 . .
C19 C14 C15 117.9(6) . .
C19 C14 C13 121.8(5) . .
C15 C14 C13 120.3(6) . .
C16 C15 C14 121.2(6) . .
C16 C15 H15 119.4 . .
C14 C15 H15 119.4 . .
C17 C16 C15 119.4(6) . .
C17 C16 H16 120.3 . .
C15 C16 H16 120.3 . .
C18 C17 C16 120.2(6) . .
C18 C17 Cl1 121.1(6) . .
C16 C17 Cl1 118.6(5) . .
C17 C18 C19 120.8(6) . .
C17 C18 H18 119.6 . .
C19 C18 H18 119.6 . .
C14 C19 C18 120.5(6) . .
C14 C19 H19 119.8 . .
C18 C19 H19 119.8 . .
N1 C20 C21 110.5(5) . .
N1 C20 H20A 109.6 . .
C21 C20 H20A 109.6 . .
N1 C20 H20B 109.6 . .
C21 C20 H20B 109.6 . .
H20A C20 H20B 108.1 . .
N2 C21 C20 110.4(4) . .
N2 C21 H21A 109.6 . .
C20 C21 H21A 109.6 . .
N2 C21 H21B 109.6 . .
C20 C21 H21B 109.6 . .
H21A C21 H21B 108.1 . .
C23 C22 N2 117.9(4) . .
C23 C22 H22A 107.8 . .
N2 C22 H22A 107.8 . .
C23 C22 H22B 107.8 . .
N2 C22 H22B 107.8 . .
H22A C22 H22B 107.2 . .
C24 C23 C28 117.8(6) . .
C24 C23 C22 119.3(5) . .
C28 C23 C22 122.8(6) . .
C23 C24 C25 120.8(6) . .
C23 C24 H24 119.6 . .
C25 C24 H24 119.6 . .
C26 C25 C24 120.2(7) . .
C26 C25 H25 119.9 . .
C24 C25 H25 119.9 . .
C27 C26 C25 120.1(7) . .
C27 C26 Cl2 119.5(5) . .
C25 C26 Cl2 120.4(6) . .
C26 C27 C28 119.3(6) . .
C26 C27 H27 120.4 . .
C28 C27 H27 120.4 . .
C27 C28 C23 121.8(6) . .
C27 C28 H28 119.1 . .
C23 C28 H28 119.1 . .
N2 C29 C30 117.3(4) . .
N2 C29 H29A 108.0 . .
C30 C29 H29A 108.0 . .
N2 C29 H29B 108.0 . .
C30 C29 H29B 108.0 . .
H29A C29 H29B 107.2 . .
C31 C30 C35 120.6(6) . .
C31 C30 C29 117.5(5) . .
C35 C30 C29 121.5(5) . .
C30 C31 C32 122.2(6) . .
C30 C31 H31 118.9 . .
C32 C31 H31 118.9 . .
C33 C32 C31 115.6(5) . .
C33 C32 C40 122.8(6) . .
C31 C32 C40 121.5(6) . .
C32 C33 C34 125.9(6) . .
C32 C33 H33 117.1 . .
C34 C33 H33 117.1 . .
C33 C34 C35 116.5(5) . .
C33 C34 C36 123.0(5) . .
C35 C34 C36 120.5(5) . .
O2 C35 C30 121.6(5) . .
O2 C35 C34 119.4(5) . .
C30 C35 C34 119.0(5) . .
C37 C36 C39 107.8(5) . .
C37 C36 C38 106.9(5) . .
C39 C36 C38 108.5(5) . .
C37 C36 C34 111.6(4) . .
C39 C36 C34 111.8(5) . .
C38 C36 C34 110.0(5) . .
C36 C37 H37A 109.5 . .
C36 C37 H37B 109.5 . .
H37A C37 H37B 109.5 . .
C36 C37 H37C 109.5 . .
H37A C37 H37C 109.5 . .
H37B C37 H37C 109.5 . .
C36 C38 H38A 109.5 . .
C36 C38 H38B 109.5 . .
H38A C38 H38B 109.5 . .
C36 C38 H38C 109.5 . .
H38A C38 H38C 109.5 . .
H38B C38 H38C 109.5 . .
C36 C39 H39A 109.5 . .
C36 C39 H39B 109.5 . .
H39A C39 H39B 109.5 . .
C36 C39 H39C 109.5 . .
H39A C39 H39C 109.5 . .
H39B C39 H39C 109.5 . .
C32 C40 H40A 109.5 . .
C32 C40 H40B 109.5 . .
H40A C40 H40B 109.5 . .
C32 C40 H40C 109.5 . .
H40A C40 H40C 109.5 . .
H40B C40 H40C 109.5 . .
O3 C41 C43 110.2(5) . .
O3 C41 C42 110.5(4) . .
C43 C41 C42 111.4(6) . .
O3 C41 H41 108.2 . .
C43 C41 H41 108.2 . .
C42 C41 H41 108.2 . .
C41 C42 H42A 109.5 . .
C41 C42 H42B 109.5 . .
H42A C42 H42B 109.5 . .
C41 C42 H42C 109.5 . .
H42A C42 H42C 109.5 . .
H42B C42 H42C 109.5 . .
C41 C43 H43A 109.5 . .
C41 C43 H43B 109.5 . .
H43A C43 H43B 109.5 . .
C41 C43 H43C 109.5 . .
H43A C43 H43C 109.5 . .
H43B C43 H43C 109.5 . .
C47 C48 C49 118.8(11) . .
C47 C48 H48 120.6 . .
C49 C48 H48 120.6 . .
C48 C47 C49 121.9(12) . 2_666
C48 C47 H47 119.0 . .
C49 C47 H47 119.0 2_666 .
C47 C49 C48 119.2(10) 2_666 .
C47 C49 H49 120.4 2_666 .
C48 C49 H49 120.4 . .
O4 C44 C46 113.7(5) . .
O4 C44 C45 110.0(6) . .
C46 C44 C45 114.2(6) . .
O4 C44 H44 106.1 . .
C46 C44 H44 106.1 . .
C45 C44 H44 106.1 . .
C44 C45 H45A 109.5 . .
C44 C45 H45B 109.5 . .
H45A C45 H45B 109.5 . .
C44 C45 H45C 109.5 . .
H45A C45 H45C 109.5 . .
H45B C45 H45C 109.5 . .
C44 C46 H46A 109.5 . .
C44 C46 H46B 109.5 . .
H46A C46 H46B 109.5 . .
C44 C46 H46C 109.5 . .
H46A C46 H46C 109.5 . .
H46B C46 H46C 109.5 . .
C222 C111 C666 120.3(8) . .
C222 C111 H111 119.8 . .
C666 C111 H111 119.8 . .
C111 C222 C333 118.7(7) . .
C111 C222 H222 120.7 . .
C333 C222 H222 120.7 . .
C444 C333 C222 120.9(8) . .
C444 C333 H333 119.5 . .
C222 C333 H333 119.5 . .
C333 C444 C555 120.7(8) . .
C333 C444 H444 119.6 . .
C555 C444 H444 119.6 . .
C666 C555 C444 117.7(7) . .
C666 C555 H555 121.2 . .
C444 C555 H555 121.2 . .
C555 C666 C111 121.6(8) . .
C555 C666 H666 119.2 . .
C111 C666 H666 119.2 . .

loop_
_geom_bond_atom_site_label_1
_geom_bond_atom_site_label_2
_geom_bond_distance
_geom_bond_site_symmetry_2
Ti1 O4 1.796(4) .
Ti1 O3 1.811(4) .
Ti1 O2 1.884(4) .
Ti1 O1 1.903(4) .
Ti1 N1 2.372(5) .
Ti1 N2 2.395(5) .
Cl1 C17 1.739(7) .
Cl2 C26 1.728(7) .
O1 C1 1.331(6) .
O2 C35 1.330(6) .
O3 C41 1.418(6) .
O4 C44 1.407(7) .
N1 C20 1.476(7) .
N1 C12 1.489(6) .
N1 C13 1.506(6) .
N2 C21 1.475(6) .
N2 C29 1.490(6) .
N2 C22 1.501(6) .
C1 C6 1.409(7) .
C1 C2 1.411(7) .
C2 C3 1.380(7) .
C2 C7 1.543(7) .
C3 C4 1.393(7) .
C3 H3 0.9500 .
C4 C5 1.366(7) .
C4 C11 1.515(7) .
C5 C6 1.396(7) .
C5 H5 0.9500 .
C6 C12 1.502(7) .
C7 C10 1.503(7) .
C7 C9 1.527(8) .
C7 C8 1.550(7) .
C8 H8A 0.9800 .
C8 H8B 0.9800 .
C8 H8C 0.9800 .
C9 H9A 0.9800 .
C9 H9B 0.9800 .
C9 H9C 0.9800 .
C10 H10A 0.9800 .
C10 H10B 0.9800 .
C10 H10C 0.9800 .
C11 H11A 0.9800 .
C11 H11B 0.9800 .
C11 H11C 0.9800 .
C12 H12A 0.9900 .
C12 H12B 0.9900 .
C13 C14 1.503(8) .
C13 H13A 0.9900 .
C13 H13B 0.9900 .
C14 C19 1.382(8) .
C14 C15 1.397(7) .
C15 C16 1.386(8) .
C15 H15 0.9500 .
C16 C17 1.370(9) .
C16 H16 0.9500 .
C17 C18 1.364(8) .
C18 C19 1.384(8) .
C18 H18 0.9500 .
C19 H19 0.9500 .
C20 C21 1.524(7) .
C20 H20A 0.9900 .
C20 H20B 0.9900 .
C21 H21A 0.9900 .
C21 H21B 0.9900 .
C22 C23 1.499(7) .
C22 H22A 0.9900 .
C22 H22B 0.9900 .
C23 C24 1.384(8) .
C23 C28 1.385(7) .
C24 C25 1.385(8) .
C24 H24 0.9500 .
C25 C26 1.377(8) .
C25 H25 0.9500 .
C26 C27 1.371(9) .
C27 C28 1.384(8) .
C27 H27 0.9500 .
C28 H28 0.9500 .
C29 C30 1.520(7) .
C29 H29A 0.9900 .
C29 H29B 0.9900 .
C30 C31 1.381(7) .
C30 C35 1.402(8) .
C31 C32 1.389(8) .
C31 H31 0.9500 .
C32 C33 1.374(7) .
C32 C40 1.505(7) .
C33 C34 1.394(7) .
C33 H33 0.9500 .
C34 C35 1.417(8) .
C34 C36 1.551(8) .
C36 C37 1.531(8) .
C36 C39 1.534(7) .
C36 C38 1.534(8) .
C37 H37A 0.9800 .
C37 H37B 0.9800 .
C37 H37C 0.9800 .
C38 H38A 0.9800 .
C38 H38B 0.9800 .
C38 H38C 0.9800 .
C39 H39A 0.9800 .
C39 H39B 0.9800 .
C39 H39C 0.9800 .
C40 H40A 0.9800 .
C40 H40B 0.9800 .
C40 H40C 0.9800 .
C41 C43 1.509(8) .
C41 C42 1.520(8) .
C41 H41 1.0000 .
C42 H42A 0.9800 .
C42 H42B 0.9800 .
C42 H42C 0.9800 .
C43 H43A 0.9800 .
C43 H43B 0.9800 .
C43 H43C 0.9800 .
C48 C47 1.354(12) .
C48 C49 1.382(15) .
C48 H48 0.9500 .
C47 C49 1.369(13) 2_666
C47 H47 0.9500 .
C49 C47 1.369(13) 2_666
C49 H49 0.9500 .
C44 C46 1.451(8) .
C44 C45 1.480(9) .
C44 H44 1.0000 .
C45 H45A 0.9800 .
C45 H45B 0.9800 .
C45 H45C 0.9800 .
C46 H46A 0.9800 .
C46 H46B 0.9800 .
C46 H46C 0.9800 .
C111 C222 1.351(9) .
C111 C666 1.361(9) .
C111 H111 0.9500 .
C222 C333 1.367(9) .
C222 H222 0.9500 .
C333 C444 1.346(9) .
C333 H333 0.9500 .
C444 C555 1.377(10) .
C444 H444 0.9500 .
C555 C666 1.356(10) .
C555 H555 0.9500 .
C666 H666 0.9500 .

loop_
_geom_torsion_atom_site_label_1
_geom_torsion_atom_site_label_2
_geom_torsion_atom_site_label_3
_geom_torsion_atom_site_label_4
_geom_torsion
_geom_torsion_site_symmetry_4
O4 Ti1 O1 C1 -167.0(6) .
O3 Ti1 O1 C1 -60.6(6) .
O2 Ti1 O1 C1 55.2(10) .
N1 Ti1 O1 C1 31.0(6) .
N2 Ti1 O1 C1 106.1(6) .
O4 Ti1 O2 C35 -57.4(6) .
O3 Ti1 O2 C35 -164.0(6) .
O1 Ti1 O2 C35 80.0(8) .
N1 Ti1 O2 C35 103.8(6) .
N2 Ti1 O2 C35 28.0(6) .
O4 Ti1 O3 C41 65.4(5) .
O2 Ti1 O3 C41 163.9(5) .
O1 Ti1 O3 C41 -29.6(5) .
N1 Ti1 O3 C41 -109.4(5) .
N2 Ti1 O3 C41 -136.5(7) .
O3 Ti1 O4 C44 36.5(10) .
O2 Ti1 O4 C44 -58.6(10) .
O1 Ti1 O4 C44 131.5(10) .
N1 Ti1 O4 C44 -159.5(9) .
N2 Ti1 O4 C44 -138.4(10) .
O4 Ti1 N1 C20 1.0(7) .
O3 Ti1 N1 C20 165.7(3) .
O2 Ti1 N1 C20 -101.6(3) .
O1 Ti1 N1 C20 72.3(3) .
N2 Ti1 N1 C20 -20.8(3) .
O4 Ti1 N1 C12 -118.2(5) .
O3 Ti1 N1 C12 46.4(4) .
O2 Ti1 N1 C12 139.1(4) .
O1 Ti1 N1 C12 -47.0(3) .
N2 Ti1 N1 C12 -140.0(4) .
O4 Ti1 N1 C13 123.2(5) .
O3 Ti1 N1 C13 -72.2(4) .
O2 Ti1 N1 C13 20.6(3) .
O1 Ti1 N1 C13 -165.5(4) .
N2 Ti1 N1 C13 101.4(4) .
O4 Ti1 N2 C21 177.5(4) .
O3 Ti1 N2 C21 18.6(9) .
O2 Ti1 N2 C21 79.5(3) .
O1 Ti1 N2 C21 -88.7(3) .
N1 Ti1 N2 C21 -9.5(3) .
O4 Ti1 N2 C29 55.7(3) .
O3 Ti1 N2 C29 -103.3(7) .
O2 Ti1 N2 C29 -42.3(3) .
O1 Ti1 N2 C29 149.5(3) .
N1 Ti1 N2 C29 -131.3(3) .
O4 Ti1 N2 C22 -61.7(3) .
O3 Ti1 N2 C22 139.3(7) .
O2 Ti1 N2 C22 -159.7(3) .
O1 Ti1 N2 C22 32.0(3) .
N1 Ti1 N2 C22 111.3(3) .
Ti1 O1 C1 C6 -15.2(9) .
Ti1 O1 C1 C2 164.5(4) .
O1 C1 C2 C3 178.7(5) .
C6 C1 C2 C3 -1.6(8) .
O1 C1 C2 C7 -2.7(8) .
C6 C1 C2 C7 177.1(5) .
C1 C2 C3 C4 -2.8(8) .
C7 C2 C3 C4 178.5(6) .
C2 C3 C4 C5 3.2(9) .
C2 C3 C4 C11 -177.5(6) .
C3 C4 C5 C6 0.9(8) .
C11 C4 C5 C6 -178.4(5) .
C4 C5 C6 C1 -5.1(8) .
C4 C5 C6 C12 171.4(5) .
O1 C1 C6 C5 -174.9(5) .
C2 C1 C6 C5 5.4(8) .
O1 C1 C6 C12 8.8(8) .
C2 C1 C6 C12 -171.0(5) .
C3 C2 C7 C10 0.7(8) .
C1 C2 C7 C10 -177.9(5) .
C3 C2 C7 C9 120.9(6) .
C1 C2 C7 C9 -57.7(7) .
C3 C2 C7 C8 -120.7(6) .
C1 C2 C7 C8 60.7(7) .
C20 N1 C12 C6 -55.2(6) .
C13 N1 C12 C6 -175.3(5) .
Ti1 N1 C12 C6 61.9(6) .
C5 C6 C12 N1 142.3(5) .
C1 C6 C12 N1 -41.3(8) .
C20 N1 C13 C14 -56.9(6) .
C12 N1 C13 C14 62.9(6) .
Ti1 N1 C13 C14 -176.9(4) .
N1 C13 C14 C19 86.5(7) .
N1 C13 C14 C15 -93.2(7) .
C19 C14 C15 C16 -1.1(9) .
C13 C14 C15 C16 178.6(6) .
C14 C15 C16 C17 -0.3(10) .
C15 C16 C17 C18 1.3(10) .
C15 C16 C17 Cl1 -176.9(5) .
C16 C17 C18 C19 -0.9(10) .
Cl1 C17 C18 C19 177.3(5) .
C15 C14 C19 C18 1.5(9) .
C13 C14 C19 C18 -178.2(6) .
C17 C18 C19 C14 -0.6(10) .
C12 N1 C20 C21 167.5(4) .
C13 N1 C20 C21 -74.9(5) .
Ti1 N1 C20 C21 49.0(5) .
C29 N2 C21 C20 161.0(4) .
C22 N2 C21 C20 -79.4(5) .
Ti1 N2 C21 C20 38.3(5) .
N1 C20 C21 N2 -61.2(6) .
C21 N2 C22 C23 -58.0(6) .
C29 N2 C22 C23 63.1(6) .
Ti1 N2 C22 C23 -176.9(4) .
N2 C22 C23 C24 96.6(6) .
N2 C22 C23 C28 -86.3(7) .
C28 C23 C24 C25 1.5(8) .
C22 C23 C24 C25 178.7(5) .
C23 C24 C25 C26 -0.7(9) .
C24 C25 C26 C27 0.2(9) .
C24 C25 C26 Cl2 -179.4(4) .
C25 C26 C27 C28 -0.5(9) .
Cl2 C26 C27 C28 179.1(4) .
C26 C27 C28 C23 1.3(9) .
C24 C23 C28 C27 -1.7(8) .
C22 C23 C28 C27 -178.9(5) .
C21 N2 C29 C30 -64.6(7) .
C22 N2 C29 C30 173.4(5) .
Ti1 N2 C29 C30 56.5(6) .
N2 C29 C30 C31 147.0(5) .
N2 C29 C30 C35 -39.6(8) .
C35 C30 C31 C32 -4.3(8) .
C29 C30 C31 C32 169.2(5) .
C30 C31 C32 C33 0.1(8) .
C30 C31 C32 C40 -176.8(5) .
C31 C32 C33 C34 3.0(8) .
C40 C32 C33 C34 179.9(5) .
C32 C33 C34 C35 -1.8(8) .
C32 C33 C34 C36 -179.0(5) .
Ti1 O2 C35 C30 -16.1(9) .
Ti1 O2 C35 C34 162.8(4) .
C31 C30 C35 O2 -175.6(5) .
C29 C30 C35 O2 11.2(8) .
C31 C30 C35 C34 5.5(8) .
C29 C30 C35 C34 -167.7(5) .
C33 C34 C35 O2 178.6(4) .
C36 C34 C35 O2 -4.1(8) .
C33 C34 C35 C30 -2.5(8) .
C36 C34 C35 C30 174.8(5) .
C33 C34 C36 C37 -0.3(7) .
C35 C34 C36 C37 -177.4(5) .
C33 C34 C36 C39 -121.2(5) .
C35 C34 C36 C39 61.7(7) .
C33 C34 C36 C38 118.2(6) .
C35 C34 C36 C38 -59.0(7) .
Ti1 O3 C41 C43 161.8(4) .
Ti1 O3 C41 C42 -74.6(7) .
C49 C48 C47 C49 -0.6(16) 2_666
C47 C48 C49 C47 0.6(16) 2_666
Ti1 O4 C44 C46 72.9(12) .
Ti1 O4 C44 C45 -157.6(8) .
C666 C111 C222 C333 0.4(13) .
C111 C222 C333 C444 1.0(13) .
C222 C333 C444 C555 -3.0(13) .
C333 C444 C555 C666 3.6(13) .
C444 C555 C666 C111 -2.3(12) .
C222 C111 C666 C555 0.3(13) .
